data_7051637
loop_
_publ_author_name
'Cu\<r\'inov\'a, Petra'
'Stibor, Ivan'
'Budka, Jan'
'S\'ykora, Jan'
'Lang, Kamil'
'Lhot\'ak, Pavel'

_publ_section_title
;
 Anion recognition by diureido-calix[4]arenes in the 1,3-alternate
 conformation
;
_journal_issue 3
_journal_name_full 'New Journal of Chemistry'
_journal_page_first 612
_journal_paper_doi 10.1039/b816790g
_journal_volume 33
_journal_year 2009
_chemical_formula_moiety 'C62 H72 N4 O8'
_chemical_formula_sum 'C62 H72 N4 O8'
_chemical_formula_weight 1001.28
_space_group_IT_number 14
_symmetry_cell_setting monoclinic
_symmetry_space_group_name_Hall '-P 2yn'
_symmetry_space_group_name_H-M 'P 1 21/n 1'
_atom_sites_solution_hydrogens geom
_atom_sites_solution_primary direct
_audit_creation_date 08-07-16
_audit_creation_method CRYSTALS_ver_12.82
_cell_angle_alpha 90
_cell_angle_beta 99.967(6)
_cell_angle_gamma 90
_cell_formula_units_Z 4
_cell_length_a 11.2715(9)
_cell_length_b 19.3830(7)
_cell_length_c 25.9182(18)
_cell_measurement_reflns_used 9
_cell_measurement_temperature 293
_cell_measurement_theta_max 40
_cell_measurement_theta_min 38
_cell_volume 5577.0(6)
_computing_cell_refinement 'CAD4 Express, (Straver, 1992)'
_computing_data_collection 'CAD4 Express, (Straver, 1992)'
_computing_data_reduction 'RC93 (Watkin, Prout & Lilley, 1994)'
_computing_molecular_graphics 'CAMERON (Watkin et al., 1996)'
_computing_publication_material 'CRYSTALS (Betteridge et al., 2003)'
_computing_structure_refinement 'CRYSTALS (Betteridge et al., 2003)'
_computing_structure_solution 'SIR92 (Altomare et al., 1994)'
_diffrn_ambient_temperature 293
_diffrn_measured_fraction_theta_full 0.996
_diffrn_measured_fraction_theta_max 0.810
_diffrn_measurement_device_type 'Enraf-Nonius CAD4'
_diffrn_measurement_method \w/2\q
_diffrn_radiation_monochromator graphite
_diffrn_radiation_type 'Cu K\a'
_diffrn_radiation_wavelength 1.54180
_diffrn_reflns_av_R_equivalents 0.023
_diffrn_reflns_limit_h_max 8
_diffrn_reflns_limit_h_min 0
_diffrn_reflns_limit_k_max 23
_diffrn_reflns_limit_k_min -23
_diffrn_reflns_limit_l_max 31
_diffrn_reflns_limit_l_min -31
_diffrn_reflns_number 18195
_diffrn_reflns_theta_full 69.914
_diffrn_reflns_theta_max 69.914
_diffrn_reflns_theta_min 2.862
_diffrn_standards_decay_% 1.48
_diffrn_standards_interval_count 2
_diffrn_standards_interval_time 3600
_diffrn_standards_number 2
_exptl_absorpt_coefficient_mu 0.627
_exptl_absorpt_correction_T_max 0.78
_exptl_absorpt_correction_T_min 0.78
_exptl_absorpt_correction_type psi-scan
_exptl_absorpt_process_details
;
Azimutal absorption correction (North et al., 1968)
;
_exptl_crystal_colour colourless
_exptl_crystal_density_diffrn 1.192
_exptl_crystal_description block
_exptl_crystal_F_000 2144
_exptl_crystal_size_max 0.90
_exptl_crystal_size_mid 0.50
_exptl_crystal_size_min 0.40
_refine_diff_density_max 0.38
_refine_diff_density_min -0.28
_refine_ls_extinction_coef 980.089
_refine_ls_extinction_method 'Larson 1970 Crystallographic Computing eq 22'
_refine_ls_goodness_of_fit_ref 1.1561
_refine_ls_hydrogen_treatment constr
_refine_ls_matrix_type full
_refine_ls_number_parameters 577
_refine_ls_number_reflns 3643
_refine_ls_number_restraints 0
_refine_ls_R_factor_all 0.1658
_refine_ls_R_factor_gt 0.0825
_refine_ls_shift/su_max 0.000310
_refine_ls_structure_factor_coef F
_refine_ls_weighting_details
;
Method, part 1, Chebychev polynomial, (Watkin, 1994, Prince, 1982)
[weight] = 1.0/[A~0~*T~0~(x)+A~1~*T~1~(x) ... +A~n-1~]*T~n-1~(x)]
where A~i~ are the Chebychev coefficients listed below and x= Fcalc/Fmax
Method = Robust Weighting (Prince, 1982)
W = [weight] * [1-(deltaF/6*sigmaF)^2^]^2^
A~i~ are:
5.25 2.41 4.17 0.791 -0.175
;
_refine_ls_weighting_scheme calc
_refine_ls_wR_factor_all 0.1197
_refine_ls_wR_factor_gt 0.0822
_refine_ls_wR_factor_ref 0.0822
_reflns_limit_h_max 8
_reflns_limit_h_min -8
_reflns_limit_k_max 23
_reflns_limit_k_min 0
_reflns_limit_l_max 31
_reflns_limit_l_min 0
_reflns_number_gt 3643
_reflns_number_total 8563
_reflns_threshold_expression I>1.96u(I)
_oxford_diffrn_Wilson_B_factor 0.00
_oxford_diffrn_Wilson_scale 0.00
_oxford_refine_ls_scale 0.869(3)
_oxford_structure_analysis_title 'PZ A JB FINAL 26/08/03 HP'
_cod_data_source_file b816790g.txt
_cod_data_source_block CRYSTALS_cif
_cod_depositor_comments
;
The following automatic conversions were performed:
'_symmetry_cell_setting' value 'Monoclinic' changed to 'monoclinic'
according to '/home/saulius/struct/CIF-dictionaries/cif_core.dic'
dictionary named 'cif_core.dic' version 2.4.1 from 2010-06-29.

Automatic conversion script
Id: cif_fix_enum 1527 2010-12-29 10:47:43Z saulius 
;
_cod_original_sg_symbol_H-M 'P 1 21/n 1 '
_cod_database_code 7051637

loop_
_symmetry_equiv_pos_as_xyz
x,y,z
-x,-y,-z
-x+1/2,y+1/2,-z+1/2
x+1/2,-y+1/2,z+1/2

loop_
_atom_site_label
_atom_site_type_symbol
_atom_site_fract_x
_atom_site_fract_y
_atom_site_fract_z
_atom_site_U_iso_or_equiv
_atom_site_occupancy
_atom_site_adp_type
_atom_site_refinement_flags_posn
_atom_site_refinement_flags_adp
_atom_site_refinement_flags_occupancy
_atom_site_disorder_assembly
_atom_site_disorder_group
_atom_site_attached_hydrogens
O29 O 1.1563(3) 0.25318(19) 0.52569(14) 0.0711 1.0000 Uani . . . . . .
O30 O 1.1455(4) 0.1097(2) 0.63771(15) 0.0877 1.0000 Uani . . . . . .
O31 O 1.2891(4) 0.2787(2) 0.67901(16) 0.0844 1.0000 Uani . . . . . .
O32 O 1.4937(3) 0.1875(2) 0.59666(14) 0.0763 1.0000 Uani . . . . . .
O53 O 1.3521(4) 0.4876(2) 0.48146(14) 0.0792 1.0000 Uani . . . . . .
O56 O 1.3426(4) 0.5730(2) 0.62556(15) 0.0974 1.0000 Uani . . . . . .
O65 O 0.7767(4) 0.3611(2) 0.55734(15) 0.0903 1.0000 Uani . . . . . .
O68 O 0.7858(5) 0.4288(3) 0.70635(16) 0.1091 1.0000 Uani . . . . . .
N51 N 1.3990(4) 0.4681(2) 0.56924(17) 0.0720 1.0000 Uani . . . . . .
N54 N 1.3332(4) 0.5749(3) 0.53669(16) 0.0712 1.0000 Uani . . . . . .
N63 N 0.8457(4) 0.3365(2) 0.64190(17) 0.0681 1.0000 Uani . . . . . .
N66 N 0.7452(4) 0.4390(2) 0.61830(16) 0.0633 1.0000 Uani . . . . . .
C1 C 1.1142(5) 0.1327(3) 0.5245(2) 0.0640 1.0000 Uani . . . . . .
C2 C 0.9955(5) 0.1458(3) 0.5413(2) 0.0734 1.0000 Uani . . . . . .
C3 C 0.9982(5) 0.1839(3) 0.5923(2) 0.0588 1.0000 Uani . . . . . .
C4 C 0.9211(5) 0.2410(3) 0.5924(2) 0.0630 1.0000 Uani . . . . . .
C5 C 0.9186(5) 0.2768(3) 0.6392(2) 0.0609 1.0000 Uani . . . . . .
C6 C 0.9929(5) 0.2569(3) 0.68422(19) 0.0587 1.0000 Uani . . . . . .
C7 C 1.0715(5) 0.2031(3) 0.6856(2) 0.0609 1.0000 Uani . . . . . .
C8 C 1.1585(5) 0.1871(3) 0.73571(19) 0.0711 1.0000 Uani . . . . . .
C9 C 1.2927(6) 0.1804(3) 0.7339(2) 0.0647 1.0000 Uani . . . . . .
C10 C 1.3551(7) 0.1273(3) 0.7601(2) 0.0731 1.0000 Uani . . . . . .
C11 C 1.4799(7) 0.1215(3) 0.7628(2) 0.0870 1.0000 Uani . . . . . .
C12 C 1.5373(6) 0.1715(3) 0.7373(2) 0.0825 1.0000 Uani . . . . . .
C13 C 1.4784(6) 0.2256(3) 0.70971(19) 0.0630 1.0000 Uani . . . . . .
C14 C 1.5498(5) 0.2771(3) 0.6855(2) 0.0836 1.0000 Uani . . . . . .
C15 C 1.4978(5) 0.3025(3) 0.6304(2) 0.0684 1.0000 Uani . . . . . .
C16 C 1.4750(5) 0.3723(3) 0.6222(2) 0.0700 1.0000 Uani . . . . . .
C17 C 1.4260(5) 0.3965(3) 0.5720(2) 0.0656 1.0000 Uani . . . . . .
C18 C 1.4017(5) 0.3514(3) 0.5309(2) 0.0654 1.0000 Uani . . . . . .
C19 C 1.4222(5) 0.2813(3) 0.5386(2) 0.0649 1.0000 Uani . . . . . .
C20 C 1.3879(5) 0.2320(3) 0.4929(2) 0.0741 1.0000 Uani . . . . . .
C21 C 1.3009(6) 0.1742(3) 0.5009(2) 0.0691 1.0000 Uani . . . . . .
C22 C 1.3319(6) 0.1066(4) 0.4917(2) 0.0839 1.0000 Uani . . . . . .
C23 C 1.2573(7) 0.0523(4) 0.4985(3) 0.0879 1.0000 Uani . . . . . .
C24 C 1.1506(6) 0.0661(3) 0.5154(2) 0.0811 1.0000 Uani . . . . . .
C25 C 1.1907(5) 0.1862(3) 0.51656(19) 0.0613 1.0000 Uani . . . . . .
C26 C 1.0693(5) 0.1641(3) 0.6390(2) 0.0635 1.0000 Uani . . . . . .
C27 C 1.3553(6) 0.2292(3) 0.70942(19) 0.0642 1.0000 Uani . . . . . .
C28 C 1.4733(5) 0.2575(3) 0.5880(2) 0.0675 1.0000 Uani . . . . . .
C33 C 1.6083(9) 0.1635(5) 0.5889(4) 0.136(3) 1.0000 Uiso . . . . . .
C34 C 1.6367(9) 0.0949(5) 0.6115(4) 0.143(3) 1.0000 Uiso . . . . . .
C35 C 1.5456(10) 0.0432(5) 0.6141(4) 0.154(3) 1.0000 Uiso . . . . . .
C36 C 1.5688(10) -0.0186(6) 0.6438(4) 0.162(4) 1.0000 Uiso . . . . . .
C37 C 1.4704(12) -0.0628(7) 0.6487(5) 0.202(5) 1.0000 Uiso . . . . . .
C38 C 1.4997(13) -0.1265(7) 0.6808(6) 0.231(6) 1.0000 Uiso . . . . . .
C39 C 1.2719(7) 0.3384(4) 0.7050(3) 0.107(2) 1.0000 Uiso . . . . . .
C40 C 1.1944(8) 0.3871(4) 0.6623(3) 0.126(3) 1.0000 Uiso . . . . . .
C41 C 1.1646(12) 0.4482(6) 0.6850(5) 0.194(5) 1.0000 Uiso . . . . . .
C42 C 1.1263(10) 0.0507(6) 0.6643(4) 0.158(4) 1.0000 Uiso . . . . . .
C43 C 1.0363(11) 0.0086(6) 0.6419(4) 0.174(4) 1.0000 Uiso . . . . . .
C44 C 1.0166(11) -0.0591(5) 0.6715(5) 0.169(4) 1.0000 Uiso . . . . . .
C45 C 0.9240(12) -0.1003(6) 0.6432(5) 0.189(4) 1.0000 Uiso . . . . . .
C46 C 0.8977(13) -0.1606(7) 0.6741(5) 0.206(5) 1.0000 Uiso . . . . . .
C47 C 0.8119(13) -0.2018(7) 0.6521(6) 0.234(6) 1.0000 Uiso . . . . . .
C48 C 1.1010(7) 0.2903(4) 0.4811(3) 0.100(2) 1.0000 Uiso . . . . . .
C49 C 1.0685(8) 0.3626(4) 0.4984(3) 0.126(3) 1.0000 Uiso . . . . . .
C50 C 1.0291(10) 0.4081(5) 0.4528(4) 0.153(3) 1.0000 Uiso . . . . . .
C52 C 1.3627(5) 0.5066(3) 0.5275(2) 0.0681 1.0000 Uani . . . . . .
C55 C 1.3247(5) 0.6042(3) 0.5841(2) 0.0759 1.0000 Uani . . . . . .
C57 C 1.2905(5) 0.6787(3) 0.5832(2) 0.0746 1.0000 Uani . . . . . .
C58 C 1.2348(6) 0.7030(4) 0.6234(2) 0.0893 1.0000 Uani . . . . . .
C59 C 1.2053(7) 0.7708(5) 0.6247(3) 0.1100 1.0000 Uani . . . . . .
C60 C 1.2309(7) 0.8167(4) 0.5874(3) 0.0991 1.0000 Uani . . . . . .
C61 C 1.2869(6) 0.7933(4) 0.5479(3) 0.0889 1.0000 Uani . . . . . .
C62 C 1.3146(5) 0.7247(3) 0.5452(2) 0.0771 1.0000 Uani . . . . . .
C64 C 0.7899(5) 0.3766(3) 0.6039(2) 0.0636 1.0000 Uani . . . . . .
C67 C 0.7472(5) 0.4633(3) 0.6682(2) 0.0704 1.0000 Uani . . . . . .
C69 C 0.6942(5) 0.5327(3) 0.6731(2) 0.0690 1.0000 Uani . . . . . .
C70 C 0.6652(6) 0.5791(3) 0.6335(2) 0.0857 1.0000 Uani . . . . . .
C71 C 0.6172(6) 0.6423(4) 0.6418(3) 0.0913 1.0000 Uani . . . . . .
C72 C 0.6001(6) 0.6607(4) 0.6918(3) 0.0900 1.0000 Uani . . . . . .
C73 C 0.6272(6) 0.6146(4) 0.7315(3) 0.0964 1.0000 Uani . . . . . .
C74 C 0.6748(6) 0.5512(3) 0.7232(2) 0.0801 1.0000 Uani . . . . . .
H21 H 0.9566 0.1001 0.5446 0.0864 1.0000 Uiso R . . . . .
H22 H 0.9450 0.1734 0.5131 0.0864 1.0000 Uiso R . . . . .
H41 H 0.8677 0.2557 0.5593 0.0765 1.0000 Uiso R . . . . .
H61 H 0.9895 0.2828 0.7173 0.0725 1.0000 Uiso R . . . . .
H81 H 1.1498 0.2248 0.7611 0.0863 1.0000 Uiso R . . . . .
H82 H 1.1323 0.1424 0.7493 0.0863 1.0000 Uiso R . . . . .
H101 H 1.3114 0.0919 0.7778 0.0888 1.0000 Uiso R . . . . .
H111 H 1.5260 0.0826 0.7821 0.1050 1.0000 Uiso R . . . . .
H121 H 1.6265 0.1679 0.7396 0.0983 1.0000 Uiso R . . . . .
H141 H 1.5615 0.3182 0.7091 0.0977 1.0000 Uiso R . . . . .
H142 H 1.6297 0.2557 0.6838 0.0977 1.0000 Uiso R . . . . .
H161 H 1.4936 0.4054 0.6521 0.0844 1.0000 Uiso R . . . . .
H181 H 1.3688 0.3690 0.4950 0.0786 1.0000 Uiso R . . . . .
H201 H 1.4635 0.2104 0.4852 0.0914 1.0000 Uiso R . . . . .
H202 H 1.3492 0.2598 0.4620 0.0914 1.0000 Uiso R . . . . .
H221 H 1.4104 0.0970 0.4800 0.1004 1.0000 Uiso R . . . . .
H231 H 1.2801 0.0039 0.4912 0.1069 1.0000 Uiso R . . . . .
H241 H 1.0971 0.0267 0.5212 0.0985 1.0000 Uiso R . . . . .
H331 H 1.6458 0.1967 0.6164 0.1635 1.0000 Uiso R . . . . .
H332 H 1.6493 0.1672 0.5577 0.1635 1.0000 Uiso R . . . . .
H341 H 1.6790 0.1020 0.6484 0.1731 1.0000 Uiso R . . . . .
H342 H 1.6938 0.0740 0.5904 0.1731 1.0000 Uiso R . . . . .
H351 H 1.4795 0.0674 0.6281 0.1850 1.0000 Uiso R . . . . .
H352 H 1.5158 0.0285 0.5771 0.1850 1.0000 Uiso R . . . . .
H361 H 1.6081 -0.0048 0.6799 0.1948 1.0000 Uiso R . . . . .
H362 H 1.6266 -0.0463 0.6271 0.1948 1.0000 Uiso R . . . . .
H371 H 1.4122 -0.0353 0.6654 0.2434 1.0000 Uiso R . . . . .
H372 H 1.4312 -0.0770 0.6127 0.2434 1.0000 Uiso R . . . . .
H381 H 1.4236 -0.1527 0.6815 0.2761 1.0000 Uiso R . . . . .
H382 H 1.5376 -0.1140 0.7174 0.2761 1.0000 Uiso R . . . . .
H383 H 1.5566 -0.1557 0.6647 0.2761 1.0000 Uiso R . . . . .
H391 H 1.2524 0.3461 0.7407 0.1284 1.0000 Uiso R . . . . .
H392 H 1.3601 0.3457 0.7059 0.1284 1.0000 Uiso R . . . . .
H401 H 1.2415 0.3981 0.6340 0.1511 1.0000 Uiso R . . . . .
H402 H 1.1189 0.3621 0.6469 0.1511 1.0000 Uiso R . . . . .
H411 H 1.1152 0.4776 0.6577 0.2343 1.0000 Uiso R . . . . .
H412 H 1.2399 0.4734 0.7003 0.2343 1.0000 Uiso R . . . . .
H413 H 1.1173 0.4375 0.7132 0.2343 1.0000 Uiso R . . . . .
H421 H 1.1237 0.0411 0.7020 0.1932 1.0000 Uiso R . . . . .
H422 H 1.1957 0.0255 0.6537 0.1932 1.0000 Uiso R . . . . .
H431 H 0.9602 0.0361 0.6382 0.2072 1.0000 Uiso R . . . . .
H432 H 1.0522 -0.0044 0.6064 0.2072 1.0000 Uiso R . . . . .
H441 H 0.9946 -0.0467 0.7061 0.2038 1.0000 Uiso R . . . . .
H442 H 1.0936 -0.0859 0.6773 0.2038 1.0000 Uiso R . . . . .
H451 H 0.9504 -0.1171 0.6105 0.2267 1.0000 Uiso R . . . . .
H452 H 0.8495 -0.0718 0.6338 0.2267 1.0000 Uiso R . . . . .
H461 H 0.9727 -0.1889 0.6825 0.2498 1.0000 Uiso R . . . . .
H462 H 0.8750 -0.1428 0.7073 0.2498 1.0000 Uiso R . . . . .
H471 H 0.8020 -0.2403 0.6767 0.2812 1.0000 Uiso R . . . . .
H472 H 0.8327 -0.2212 0.6190 0.2812 1.0000 Uiso R . . . . .
H473 H 0.7350 -0.1752 0.6438 0.2812 1.0000 Uiso R . . . . .
H481 H 1.1131 0.2923 0.4438 0.1204 1.0000 Uiso R . . . . .
H482 H 1.0319 0.2589 0.4839 0.1204 1.0000 Uiso R . . . . .
H491 H 1.1416 0.3831 0.5204 0.1492 1.0000 Uiso R . . . . .
H492 H 1.0023 0.3593 0.5194 0.1492 1.0000 Uiso R . . . . .
H501 H 1.0098 0.4550 0.4651 0.1849 1.0000 Uiso R . . . . .
H502 H 1.0951 0.4118 0.4317 0.1849 1.0000 Uiso R . . . . .
H503 H 0.9557 0.3880 0.4307 0.1849 1.0000 Uiso R . . . . .
H581 H 1.2165 0.6708 0.6512 0.1079 1.0000 Uiso R . . . . .
H591 H 1.1639 0.7878 0.6534 0.1331 1.0000 Uiso R . . . . .
H601 H 1.2088 0.8665 0.5894 0.1189 1.0000 Uiso R . . . . .
H611 H 1.3072 0.8262 0.5210 0.1069 1.0000 Uiso R . . . . .
H621 H 1.3530 0.7076 0.5156 0.0939 1.0000 Uiso R . . . . .
H701 H 0.6795 0.5669 0.5976 0.1052 1.0000 Uiso R . . . . .
H711 H 0.5943 0.6749 0.6119 0.1086 1.0000 Uiso R . . . . .
H721 H 0.5679 0.7074 0.6983 0.1102 1.0000 Uiso R . . . . .
H731 H 0.6129 0.6273 0.7673 0.1179 1.0000 Uiso R . . . . .
H741 H 0.6954 0.5182 0.7530 0.0961 1.0000 Uiso R . . . . .
H661 H 0.7002 0.4643 0.5886 0.0500 1.0000 Uiso R . . . . .
H541 H 1.3209 0.6110 0.5029 0.0500 1.0000 Uiso R . . . . .
H631 H 0.8546 0.3531 0.6757 0.0500 1.0000 Uiso R . . . . .
H511 H 1.3983 0.4836 0.6034 0.0500 1.0000 Uiso R . . . . .

loop_
_atom_site_aniso_label
_atom_site_aniso_U_11
_atom_site_aniso_U_22
_atom_site_aniso_U_33
_atom_site_aniso_U_23
_atom_site_aniso_U_13
_atom_site_aniso_U_12
O29 0.071(3) 0.068(3) 0.076(2) -0.0071(19) 0.0182(19) -0.004(2)
O30 0.106(3) 0.071(3) 0.085(3) 0.002(2) 0.014(2) 0.014(3)
O31 0.077(3) 0.081(3) 0.096(3) 0.030(2) 0.017(2) 0.005(2)
O32 0.054(3) 0.093(3) 0.085(3) 0.007(2) 0.0230(19) 0.008(2)
O53 0.091(3) 0.087(3) 0.060(2) 0.001(2) 0.015(2) -0.002(2)
O56 0.133(4) 0.103(3) 0.054(2) -0.002(2) 0.012(2) -0.017(3)
O65 0.118(4) 0.094(3) 0.056(2) -0.005(2) 0.007(2) 0.025(3)
O68 0.142(4) 0.130(4) 0.053(2) 0.003(3) 0.010(2) 0.048(3)
N51 0.085(4) 0.081(3) 0.051(3) 0.002(3) 0.015(2) -0.017(3)
N54 0.082(4) 0.082(4) 0.052(3) 0.001(2) 0.018(2) -0.005(3)
N63 0.068(3) 0.081(3) 0.055(3) -0.003(2) 0.009(2) 0.007(3)
N66 0.064(3) 0.075(3) 0.050(2) 0.003(2) 0.009(2) 0.006(2)
C1 0.057(4) 0.069(4) 0.066(3) -0.021(3) 0.012(3) -0.005(3)
C2 0.066(4) 0.084(4) 0.069(3) -0.016(3) 0.007(3) -0.015(3)
C3 0.049(4) 0.060(3) 0.070(4) -0.008(3) 0.015(3) -0.007(3)
C4 0.054(4) 0.081(4) 0.053(3) -0.001(3) 0.008(2) -0.010(3)
C5 0.050(4) 0.076(4) 0.059(3) 0.003(3) 0.018(3) -0.001(3)
C6 0.062(4) 0.064(4) 0.053(3) 0.003(3) 0.019(3) -0.004(3)
C7 0.047(4) 0.075(4) 0.064(3) 0.001(3) 0.019(3) -0.016(3)
C8 0.073(5) 0.083(4) 0.059(3) 0.014(3) 0.018(3) 0.000(3)
C9 0.071(5) 0.069(4) 0.056(3) 0.004(3) 0.014(3) 0.006(3)
C10 0.084(6) 0.066(4) 0.074(4) 0.010(3) 0.027(3) 0.007(3)
C11 0.093(6) 0.086(5) 0.086(4) 0.027(4) 0.025(4) 0.027(4)
C12 0.066(4) 0.106(5) 0.073(4) 0.016(4) 0.005(3) 0.012(4)
C13 0.043(5) 0.091(4) 0.054(3) 0.008(3) 0.005(2) -0.003(3)
C14 0.057(4) 0.112(5) 0.076(4) 0.022(4) -0.004(3) -0.023(4)
C15 0.048(4) 0.094(5) 0.063(3) 0.017(3) 0.009(3) -0.014(3)
C16 0.058(4) 0.092(5) 0.060(3) 0.012(3) 0.010(3) -0.017(3)
C17 0.056(4) 0.080(4) 0.062(4) 0.009(3) 0.013(3) -0.010(3)
C18 0.057(4) 0.081(4) 0.059(3) 0.007(3) 0.015(3) -0.015(3)
C19 0.051(4) 0.081(4) 0.064(4) 0.004(3) 0.016(3) -0.006(3)
C20 0.073(4) 0.081(4) 0.073(4) -0.002(3) 0.025(3) -0.010(3)
C21 0.078(5) 0.067(4) 0.064(3) -0.011(3) 0.017(3) -0.004(3)
C22 0.078(5) 0.087(5) 0.090(4) -0.022(4) 0.025(3) -0.006(4)
C23 0.081(5) 0.080(5) 0.105(5) -0.028(4) 0.023(4) 0.009(4)
C24 0.080(5) 0.075(5) 0.088(4) -0.011(3) 0.015(4) -0.012(4)
C25 0.067(4) 0.061(4) 0.058(3) -0.012(3) 0.015(3) 0.001(3)
C26 0.061(4) 0.058(4) 0.073(4) -0.006(3) 0.016(3) -0.004(3)
C27 0.078(6) 0.060(4) 0.051(3) 0.014(3) 0.002(3) 0.006(3)
C28 0.056(4) 0.080(4) 0.071(4) 0.007(3) 0.023(3) -0.004(3)
C52 0.065(4) 0.088(5) 0.052(3) -0.001(3) 0.015(3) -0.015(3)
C55 0.076(4) 0.090(5) 0.061(4) 0.005(4) 0.011(3) -0.013(3)
C57 0.077(4) 0.090(5) 0.056(3) -0.007(3) 0.011(3) -0.017(3)
C58 0.104(5) 0.111(6) 0.054(3) -0.018(4) 0.018(3) -0.002(4)
C59 0.131(7) 0.122(7) 0.080(5) -0.022(5) 0.026(4) 0.003(6)
C60 0.106(6) 0.096(5) 0.094(5) -0.031(5) 0.015(4) 0.000(4)
C61 0.091(5) 0.090(5) 0.085(4) -0.010(4) 0.012(4) -0.012(4)
C62 0.070(4) 0.088(5) 0.074(4) -0.006(3) 0.016(3) -0.010(4)
C64 0.058(4) 0.079(4) 0.055(3) 0.003(3) 0.010(3) 0.002(3)
C67 0.065(4) 0.082(4) 0.064(4) -0.005(3) 0.013(3) 0.009(3)
C69 0.055(4) 0.088(4) 0.064(3) -0.004(3) 0.010(3) -0.003(3)
C70 0.097(5) 0.089(5) 0.076(4) -0.007(4) 0.029(4) 0.005(4)
C71 0.097(5) 0.096(5) 0.079(4) 0.004(4) 0.014(4) 0.015(4)
C72 0.089(5) 0.081(5) 0.104(5) -0.016(4) 0.030(4) 0.000(4)
C73 0.093(5) 0.112(6) 0.091(5) -0.020(5) 0.032(4) 0.008(4)
C74 0.081(5) 0.093(5) 0.066(4) -0.016(3) 0.012(3) 0.012(4)

loop_
_atom_type_symbol
_atom_type_scat_dispersion_real
_atom_type_scat_dispersion_imag
_atom_type_scat_Cromer_Mann_a1
_atom_type_scat_Cromer_Mann_b1
_atom_type_scat_Cromer_Mann_a2
_atom_type_scat_Cromer_Mann_b2
_atom_type_scat_Cromer_Mann_a3
_atom_type_scat_Cromer_Mann_b3
_atom_type_scat_Cromer_Mann_a4
_atom_type_scat_Cromer_Mann_b4
_atom_type_scat_Cromer_Mann_c
_atom_type_scat_source
C 0.0181 0.0091 2.3100 20.8439 1.0200 10.2075 1.5886 0.5687 0.8650 51.6512 0.2156 'International Tables Vol C 4.2.6.8 and 6.1.1.4'
H 0.0000 0.0000 0.4930 10.5109 0.3229 26.1257 0.1402 3.1424 0.0408 57.7998 0.0030 'International Tables Vol C 4.2.6.8 and 6.1.1.4'
O 0.0492 0.0322 3.0485 13.2771 2.2868 5.7011 1.5463 0.3239 0.8670 32.9089 0.2508 'International Tables Vol C 4.2.6.8 and 6.1.1.4'
N 0.0311 0.0180 12.2126 0.0057 3.1322 9.8933 2.0125 28.9975 1.1663 0.5826 -11.5290 'International Tables Vol C 4.2.6.8 and 6.1.1.4'

loop_
_geom_angle_atom_site_label_1
_geom_angle_site_symmetry_1
_geom_angle_atom_site_label_2
_geom_angle_site_symmetry_2
_geom_angle_atom_site_label_3
_geom_angle_site_symmetry_3
_geom_angle
_geom_angle_publ_flag
C25 . O29 . C48 . 115.7(4) yes
C26 . O30 . C42 . 118.6(6) yes
C27 . O31 . C39 . 114.6(5) yes
C28 . O32 . C33 . 115.3(5) yes
C17 . N51 . C52 . 128.9(5) yes
C17 . N51 . H511 . 107.6 no
C52 . N51 . H511 . 122.7 no
C52 . N54 . C55 . 126.9(5) yes
C52 . N54 . H541 . 117.6 no
C55 . N54 . H541 . 115.3 no
C5 . N63 . C64 . 129.9(5) yes
C5 . N63 . H631 . 111.1 no
C64 . N63 . H631 . 117.5 no
C64 . N66 . C67 . 127.2(5) yes
C64 . N66 . H661 . 112.9 no
C67 . N66 . H661 . 119.5 no
C2 . C1 . C24 . 120.8(6) yes
C2 . C1 . C25 . 121.7(5) yes
C24 . C1 . C25 . 117.4(5) yes
C1 . C2 . C3 . 117.0(4) yes
C1 . C2 . H21 . 107.6 no
C3 . C2 . H21 . 107.5 no
C1 . C2 . H22 . 107.6 no
C3 . C2 . H22 . 107.5 no
H21 . C2 . H22 . 109.5 no
C2 . C3 . C4 . 117.8(5) yes
C2 . C3 . C26 . 123.4(5) yes
C4 . C3 . C26 . 118.8(5) yes
C3 . C4 . C5 . 119.6(5) yes
C3 . C4 . H41 . 120.2 no
C5 . C4 . H41 . 120.1 no
N63 . C5 . C4 . 122.8(5) yes
N63 . C5 . C6 . 117.2(5) yes
C4 . C5 . C6 . 119.9(5) yes
C5 . C6 . C7 . 122.4(5) yes
C5 . C6 . H61 . 118.8 no
C7 . C6 . H61 . 118.8 no
C6 . C7 . C8 . 119.9(5) yes
C6 . C7 . C26 . 117.9(5) yes
C8 . C7 . C26 . 122.1(5) yes
C7 . C8 . C9 . 119.2(4) yes
C7 . C8 . H81 . 106.9 no
C9 . C8 . H81 . 107.0 no
C7 . C8 . H82 . 107.1 no
C9 . C8 . H82 . 107.0 no
H81 . C8 . H82 . 109.5 no
C8 . C9 . C10 . 118.5(5) yes
C8 . C9 . C27 . 122.5(5) yes
C10 . C9 . C27 . 118.8(6) yes
C9 . C10 . C11 . 120.8(6) yes
C9 . C10 . H101 . 119.7 no
C11 . C10 . H101 . 119.5 no
C10 . C11 . C12 . 117.8(6) yes
C10 . C11 . H111 . 121.0 no
C12 . C11 . H111 . 121.2 no
C11 . C12 . C13 . 123.8(6) yes
C11 . C12 . H121 . 118.0 no
C13 . C12 . H121 . 118.2 no
C12 . C13 . C14 . 119.0(6) yes
C12 . C13 . C27 . 115.6(5) yes
C14 . C13 . C27 . 125.3(5) yes
C13 . C14 . C15 . 117.6(5) yes
C13 . C14 . H141 . 107.5 no
C15 . C14 . H141 . 107.6 no
C13 . C14 . H142 . 107.3 no
C15 . C14 . H142 . 107.2 no
H141 . C14 . H142 . 109.5 no
C14 . C15 . C16 . 119.4(6) yes
C14 . C15 . C28 . 121.8(6) yes
C16 . C15 . C28 . 118.9(5) yes
C15 . C16 . C17 . 120.1(6) yes
C15 . C16 . H161 . 119.8 no
C17 . C16 . H161 . 120.1 no
N51 . C17 . C16 . 114.8(5) yes
N51 . C17 . C18 . 124.9(5) yes
C16 . C17 . C18 . 120.1(6) yes
C17 . C18 . C19 . 120.5(5) yes
C17 . C18 . H181 . 119.8 no
C19 . C18 . H181 . 119.7 no
C18 . C19 . C20 . 119.4(5) yes
C18 . C19 . C28 . 119.4(5) yes
C20 . C19 . C28 . 121.2(5) yes
C19 . C20 . C21 . 116.1(4) yes
C19 . C20 . H201 . 107.9 no
C21 . C20 . H201 . 108.0 no
C19 . C20 . H202 . 107.6 no
C21 . C20 . H202 . 107.6 no
H201 . C20 . H202 . 109.5 no
C20 . C21 . C22 . 118.9(6) yes
C20 . C21 . C25 . 122.8(5) yes
C22 . C21 . C25 . 118.3(5) yes
C21 . C22 . C23 . 121.4(6) yes
C21 . C22 . H221 . 119.4 no
C23 . C22 . H221 . 119.2 no
C22 . C23 . C24 . 118.7(6) yes
C22 . C23 . H231 . 120.7 no
C24 . C23 . H231 . 120.7 no
C1 . C24 . C23 . 122.4(6) yes
C1 . C24 . H241 . 118.8 no
C23 . C24 . H241 . 118.8 no
C21 . C25 . C1 . 121.8(5) yes
C21 . C25 . O29 . 119.9(5) yes
C1 . C25 . O29 . 118.3(5) yes
C7 . C26 . C3 . 121.2(5) yes
C7 . C26 . O30 . 120.9(5) yes
C3 . C26 . O30 . 117.7(5) yes
C9 . C27 . C13 . 123.2(5) yes
C9 . C27 . O31 . 117.8(6) yes
C13 . C27 . O31 . 118.7(5) yes
C15 . C28 . C19 . 120.9(6) yes
C15 . C28 . O32 . 118.7(5) yes
C19 . C28 . O32 . 120.3(5) yes
O32 . C33 . C34 . 112.4(8) yes
O32 . C33 . H331 . 88.3 no
C34 . C33 . H331 . 105.2 no
O32 . C33 . H332 . 130.6 no
C34 . C33 . H332 . 106.8 no
H331 . C33 . H332 . 109.5 no
C33 . C34 . C35 . 122.6(9) yes
C33 . C34 . H341 . 107.0 no
C35 . C34 . H341 . 106.1 no
C33 . C34 . H342 . 105.4 no
C35 . C34 . H342 . 106.0 no
H341 . C34 . H342 . 109.5 no
C34 . C35 . C36 . 122.8(10) yes
C34 . C35 . H351 . 105.9 no
C36 . C35 . H351 . 106.1 no
C34 . C35 . H352 . 106.1 no
C36 . C35 . H352 . 106.1 no
H351 . C35 . H352 . 109.5 no
C35 . C36 . C37 . 118.8(11) yes
C35 . C36 . H361 . 107.0 no
C37 . C36 . H361 . 107.5 no
C35 . C36 . H362 . 107.0 no
C37 . C36 . H362 . 106.9 no
H361 . C36 . H362 . 109.5 no
C36 . C37 . C38 . 116.6(12) yes
C36 . C37 . H371 . 107.3 no
C38 . C37 . H371 . 107.3 no
C36 . C37 . H372 . 107.9 no
C38 . C37 . H372 . 108.1 no
H371 . C37 . H372 . 109.5 no
C37 . C38 . H381 . 108.8 no
C37 . C38 . H382 . 110.2 no
H381 . C38 . H382 . 109.5 no
C37 . C38 . H383 . 109.4 no
H381 . C38 . H383 . 109.5 no
H382 . C38 . H383 . 109.5 no
O31 . C39 . C40 . 105.5(6) yes
O31 . C39 . H391 . 130.9 no
C40 . C39 . H391 . 111.8 no
O31 . C39 . H392 . 84.7 no
C40 . C39 . H392 . 110.8 no
H391 . C39 . H392 . 109.5 no
C39 . C40 . C41 . 110.9(8) yes
C39 . C40 . H401 . 109.7 no
C41 . C40 . H401 . 109.1 no
C39 . C40 . H402 . 108.5 no
C41 . C40 . H402 . 109.2 no
H401 . C40 . H402 . 109.5 no
C40 . C41 . H411 . 109.5 no
C40 . C41 . H412 . 109.6 no
H411 . C41 . H412 . 109.5 no
C40 . C41 . H413 . 109.4 no
H411 . C41 . H413 . 109.5 no
H412 . C41 . H413 . 109.5 no
O30 . C42 . C43 . 117.4(10) yes
O30 . C42 . H421 . 132.7 no
C43 . C42 . H421 . 99.3 no
O30 . C42 . H422 . 94.1 no
C43 . C42 . H422 . 98.8 no
H421 . C42 . H422 . 109.5 no
C42 . C43 . C44 . 117.2(10) yes
C42 . C43 . H431 . 106.7 no
C44 . C43 . H431 . 107.7 no
C42 . C43 . H432 . 107.8 no
C44 . C43 . H432 . 107.8 no
H431 . C43 . H432 . 109.5 no
C43 . C44 . C45 . 112.1(10) yes
C43 . C44 . H441 . 108.6 no
C45 . C44 . H441 . 108.9 no
C43 . C44 . H442 . 108.6 no
C45 . C44 . H442 . 109.1 no
H441 . C44 . H442 . 109.5 no
C44 . C45 . C46 . 111.5(11) yes
C44 . C45 . H451 . 108.8 no
C46 . C45 . H451 . 108.5 no
C44 . C45 . H452 . 109.2 no
C46 . C45 . H452 . 109.3 no
H451 . C45 . H452 . 109.5 no
C45 . C46 . C47 . 116.8(14) yes
C45 . C46 . H461 . 108.2 no
C47 . C46 . H461 . 107.1 no
C45 . C46 . H462 . 107.4 no
C47 . C46 . H462 . 107.8 no
H461 . C46 . H462 . 109.5 no
C46 . C47 . H471 . 109.5 no
C46 . C47 . H472 . 109.8 no
H471 . C47 . H472 . 109.5 no
C46 . C47 . H473 . 109.1 no
H471 . C47 . H473 . 109.5 no
H472 . C47 . H473 . 109.5 no
O29 . C48 . C49 . 108.6(6) yes
O29 . C48 . H481 . 134.2 no
C49 . C48 . H481 . 109.0 no
O29 . C48 . H482 . 82.5 no
C49 . C48 . H482 . 107.8 no
H481 . C48 . H482 . 109.5 no
C48 . C49 . C50 . 111.4(7) yes
C48 . C49 . H491 . 108.4 no
C50 . C49 . H491 . 108.8 no
C48 . C49 . H492 . 109.8 no
C50 . C49 . H492 . 108.9 no
H491 . C49 . H492 . 109.5 no
C49 . C50 . H501 . 109.9 no
C49 . C50 . H502 . 109.3 no
H501 . C50 . H502 . 109.5 no
C49 . C50 . H503 . 109.2 no
H501 . C50 . H503 . 109.5 no
H502 . C50 . H503 . 109.5 no
N54 . C52 . N51 . 116.5(5) yes
N54 . C52 . O53 . 117.5(5) yes
N51 . C52 . O53 . 126.0(6) yes
N54 . C55 . O56 . 123.8(6) yes
N54 . C55 . C57 . 116.3(5) yes
O56 . C55 . C57 . 119.8(6) yes
C55 . C57 . C58 . 117.7(6) yes
C55 . C57 . C62 . 123.4(6) yes
C58 . C57 . C62 . 118.8(6) yes
C57 . C58 . C59 . 119.4(7) yes
C57 . C58 . H581 . 120.3 no
C59 . C58 . H581 . 120.3 no
C58 . C59 . C60 . 121.7(7) yes
C58 . C59 . H591 . 119.0 no
C60 . C59 . H591 . 119.3 no
C59 . C60 . C61 . 119.3(7) yes
C59 . C60 . H601 . 120.2 no
C61 . C60 . H601 . 120.5 no
C60 . C61 . C62 . 119.9(7) yes
C60 . C61 . H611 . 120.0 no
C62 . C61 . H611 . 120.1 no
C57 . C62 . C61 . 120.8(6) yes
C57 . C62 . H621 . 119.6 no
C61 . C62 . H621 . 119.6 no
N66 . C64 . N63 . 117.4(5) yes
N66 . C64 . O65 . 119.3(5) yes
N63 . C64 . O65 . 123.3(5) yes
N66 . C67 . O68 . 121.7(5) yes
N66 . C67 . C69 . 116.8(5) yes
O68 . C67 . C69 . 121.5(5) yes
C67 . C69 . C70 . 125.5(5) yes
C67 . C69 . C74 . 116.2(5) yes
C70 . C69 . C74 . 118.3(6) yes
C69 . C70 . C71 . 121.4(6) yes
C69 . C70 . H701 . 119.3 no
C71 . C70 . H701 . 119.3 no
C70 . C71 . C72 . 119.9(6) yes
C70 . C71 . H711 . 119.9 no
C72 . C71 . H711 . 120.2 no
C71 . C72 . C73 . 119.2(6) yes
C71 . C72 . H721 . 120.2 no
C73 . C72 . H721 . 120.6 no
C72 . C73 . C74 . 120.9(6) yes
C72 . C73 . H731 . 119.5 no
C74 . C73 . H731 . 119.6 no
C69 . C74 . C73 . 120.2(6) yes
C69 . C74 . H741 . 119.9 no
C73 . C74 . H741 . 119.9 no

loop_
_geom_bond_atom_site_label_1
_geom_bond_site_symmetry_1
_geom_bond_atom_site_label_2
_geom_bond_site_symmetry_2
_geom_bond_distance
_geom_bond_publ_flag
O29 . C25 . 1.386(6) yes
O29 . C48 . 1.411(8) yes
O30 . C26 . 1.364(6) yes
O30 . C42 . 1.372(11) yes
O31 . C27 . 1.376(6) yes
O31 . C39 . 1.369(8) yes
O32 . C28 . 1.387(6) yes
O32 . C33 . 1.419(10) yes
O53 . C52 . 1.235(6) yes
O56 . C55 . 1.220(6) yes
O65 . C64 . 1.228(6) yes
O68 . C67 . 1.212(6) yes
N51 . C17 . 1.419(7) yes
N51 . C52 . 1.320(7) yes
N51 . H511 . 0.936 no
N54 . C52 . 1.396(7) yes
N54 . C55 . 1.371(7) yes
N54 . H541 . 1.110 no
N63 . C5 . 1.429(7) yes
N63 . C64 . 1.324(6) yes
N63 . H631 . 0.923 no
N66 . C64 . 1.386(7) yes
N66 . C67 . 1.372(7) yes
N66 . H661 . 0.978 no
C1 . C2 . 1.498(8) yes
C1 . C24 . 1.388(8) yes
C1 . C25 . 1.388(7) yes
C2 . C3 . 1.509(7) yes
C2 . H21 . 1.000 no
C2 . H22 . 1.000 no
C3 . C4 . 1.409(7) yes
C3 . C26 . 1.384(7) yes
C4 . C5 . 1.401(7) yes
C4 . H41 . 1.000 no
C5 . C6 . 1.369(7) yes
C6 . C7 . 1.364(7) yes
C6 . H61 . 1.000 no
C7 . C8 . 1.518(7) yes
C7 . C26 . 1.422(7) yes
C8 . C9 . 1.527(8) yes
C8 . H81 . 1.000 no
C8 . H82 . 1.000 no
C9 . C10 . 1.361(7) yes
C9 . C27 . 1.396(8) yes
C10 . C11 . 1.401(9) yes
C10 . H101 . 1.000 no
C11 . C12 . 1.392(8) yes
C11 . H111 . 1.000 no
C12 . C13 . 1.375(8) yes
C12 . H121 . 1.000 no
C13 . C14 . 1.486(8) yes
C13 . C27 . 1.389(8) yes
C14 . C15 . 1.528(7) yes
C14 . H141 . 1.000 no
C14 . H142 . 1.000 no
C15 . C16 . 1.387(8) yes
C15 . C28 . 1.394(8) yes
C16 . C17 . 1.402(7) yes
C16 . H161 . 1.000 no
C17 . C18 . 1.370(7) yes
C18 . C19 . 1.386(7) yes
C18 . H181 . 1.000 no
C19 . C20 . 1.518(7) yes
C19 . C28 . 1.390(7) yes
C20 . C21 . 1.527(8) yes
C20 . H201 . 1.000 no
C20 . H202 . 1.000 no
C21 . C22 . 1.386(8) yes
C21 . C25 . 1.391(8) yes
C22 . C23 . 1.378(9) yes
C22 . H221 . 1.000 no
C23 . C24 . 1.376(9) yes
C23 . H231 . 1.000 no
C24 . H241 . 1.000 no
C33 . C34 . 1.468(11) yes
C33 . H331 . 1.000 no
C33 . H332 . 1.000 no
C34 . C35 . 1.444(12) yes
C34 . H341 . 1.000 no
C34 . H342 . 1.000 no
C35 . C36 . 1.423(12) yes
C35 . H351 . 1.000 no
C35 . H352 . 1.000 no
C36 . C37 . 1.425(14) yes
C36 . H361 . 1.000 no
C36 . H362 . 1.000 no
C37 . C38 . 1.493(15) yes
C37 . H371 . 1.000 no
C37 . H372 . 1.000 no
C38 . H381 . 1.000 no
C38 . H382 . 1.000 no
C38 . H383 . 1.000 no
C39 . C40 . 1.594(10) yes
C39 . H391 . 1.000 no
C39 . H392 . 1.000 no
C40 . C41 . 1.389(12) yes
C40 . H401 . 1.000 no
C40 . H402 . 1.000 no
C41 . H411 . 1.000 no
C41 . H412 . 1.000 no
C41 . H413 . 1.000 no
C42 . C43 . 1.351(12) yes
C42 . H421 . 1.000 no
C42 . H422 . 1.000 no
C43 . C44 . 1.555(13) yes
C43 . H431 . 1.000 no
C43 . H432 . 1.000 no
C44 . C45 . 1.414(14) yes
C44 . H441 . 1.000 no
C44 . H442 . 1.000 no
C45 . C46 . 1.475(14) yes
C45 . H451 . 1.000 no
C45 . H452 . 1.000 no
C46 . C47 . 1.308(16) yes
C46 . H461 . 1.000 no
C46 . H462 . 1.000 no
C47 . H471 . 1.000 no
C47 . H472 . 1.000 no
C47 . H473 . 1.000 no
C48 . C49 . 1.536(10) yes
C48 . H481 . 1.000 no
C48 . H482 . 1.000 no
C49 . C50 . 1.479(11) yes
C49 . H491 . 1.000 no
C49 . H492 . 1.000 no
C50 . H501 . 1.000 no
C50 . H502 . 1.000 no
C50 . H503 . 1.000 no
C55 . C57 . 1.493(8) yes
C57 . C58 . 1.390(8) yes
C57 . C62 . 1.391(8) yes
C58 . C59 . 1.358(9) yes
C58 . H581 . 1.000 no
C59 . C60 . 1.378(10) yes
C59 . H591 . 1.000 no
C60 . C61 . 1.371(9) yes
C60 . H601 . 1.000 no
C61 . C62 . 1.369(8) yes
C61 . H611 . 1.000 no
C62 . H621 . 1.000 no
C67 . C69 . 1.486(8) yes
C69 . C70 . 1.362(8) yes
C69 . C74 . 1.401(8) yes
C70 . C71 . 1.371(8) yes
C70 . H701 . 1.000 no
C71 . C72 . 1.388(9) yes
C71 . H711 . 1.000 no
C72 . C73 . 1.357(9) yes
C72 . H721 . 1.000 no
C73 . C74 . 1.372(8) yes
C73 . H731 . 1.000 no
C74 . H741 . 1.000 no

loop_
_cod_related_entry_id
_cod_related_entry_database
_cod_related_entry_code
1 ChemSpider 29433468
